data_4328441
loop_
_publ_author_name
'Shun Ohta'
'Saori Yokozawa'
'Yasuhiro Ohki'
'Kazuyuki Tatsumi'

_publ_section_title
;
 Oxido-Bridged Di-, Tri-, and Tetra-Nuclear Iron Complexes Bearing
 Bis(trimethylsilyl)amide and Thiolate Ligands
;
_journal_name_full 'Inorganic Chemistry'
_journal_page_first 2645
_journal_page_last 2651
_journal_paper_doi 10.1021/ic2025928
_journal_volume 51
_journal_year 2012
_chemical_formula_moiety 'C66 H112 Fe4 N4 O2 S2 Si8'
_chemical_formula_sum 'C66 H112 Fe4 N4 O2 S2 Si8'
_chemical_formula_weight 1505.83
_space_group_IT_number 2
_symmetry_cell_setting triclinic
_symmetry_Int_Tables_number 2
_symmetry_space_group_name_Hall '-P 1'
_symmetry_space_group_name_H-M 'P -1'
_atom_sites_solution_hydrogens geom
_atom_sites_solution_primary direct
_atom_sites_solution_secondary difmap
_cell_angle_alpha 65.161(4)
_cell_angle_beta 81.878(4)
_cell_angle_gamma 84.077(5)
_cell_formula_units_Z 1
_cell_length_a 12.6761(12)
_cell_length_b 13.1696(8)
_cell_length_c 13.2939(10)
_cell_measurement_reflns_used 5905
_cell_measurement_temperature 173
_cell_measurement_theta_max 27.50
_cell_measurement_theta_min 3.10
_cell_volume 1991.4(3)
_computing_cell_refinement CrystalClear
_computing_data_collection 'CrystalClear (Rigaku/MSC Inc., 2006)'
_computing_data_reduction CrystalClear
_computing_molecular_graphics 'CrystalStructure 4.0'
_computing_publication_material 'CrystalStructure 4.0 (Rigaku, 2010)'
_computing_structure_refinement 'SHELXL97 (Sheldrick, 2008)'
_computing_structure_solution SIR97
_diffrn_ambient_temperature 173
_diffrn_detector_area_resol_mean 29.257
_diffrn_measured_fraction_theta_full 0.991
_diffrn_measured_fraction_theta_max 0.991
_diffrn_measurement_device_type 'Rigaku Saturn70'
_diffrn_measurement_method \w
_diffrn_radiation_type 'Mo K\a'
_diffrn_radiation_wavelength 0.71070
_diffrn_reflns_av_R_equivalents 0.0389
_diffrn_reflns_limit_h_max 16
_diffrn_reflns_limit_h_min -16
_diffrn_reflns_limit_k_max 17
_diffrn_reflns_limit_k_min -17
_diffrn_reflns_limit_l_max 17
_diffrn_reflns_limit_l_min -16
_diffrn_reflns_number 23932
_diffrn_reflns_theta_full 27.47
_diffrn_reflns_theta_max 27.47
_diffrn_standards_number 0
_exptl_absorpt_coefficient_mu 0.927
_exptl_absorpt_correction_T_max 0.911
_exptl_absorpt_correction_T_min 0.837
_exptl_absorpt_correction_type multi-scan
_exptl_absorpt_process_details 'REQAB (Rigaku, 1998)'
_exptl_crystal_colour red
_exptl_crystal_density_diffrn 1.256
_exptl_crystal_description block
_exptl_crystal_F_000 800.00
_exptl_crystal_size_max 0.100
_exptl_crystal_size_mid 0.100
_exptl_crystal_size_min 0.100
_refine_diff_density_max 0.460
_refine_diff_density_min -0.330
_refine_ls_extinction_method none
_refine_ls_goodness_of_fit_ref 1.058
_refine_ls_hydrogen_treatment constr
_refine_ls_number_parameters 388
_refine_ls_number_reflns 9048
_refine_ls_number_restraints 0
_refine_ls_R_factor_gt 0.0289
_refine_ls_shift/su_max 0.001
_refine_ls_structure_factor_coef Fsqd
_refine_ls_weighting_details 'w = 1/[\s^2^(Fo^2^)+(0.0493P)^2^+0.3093P] where P=(Fo^2^+2Fc^2^)/3'
_refine_ls_weighting_scheme calc
_refine_ls_wR_factor_ref 0.0860
_reflns_number_gt 7403
_reflns_number_total 9048
_reflns_threshold_expression F^2^>2.0\s(F^2^)
_cod_data_source_file ic2025928_si_001_5.cif
_cod_data_source_block 4
_cod_database_code 4328441

loop_
_symmetry_equiv_pos_site_id
_symmetry_equiv_pos_as_xyz
1 +X,+Y,+Z
2 -X,-Y,-Z

loop_
_atom_site_label
_atom_site_type_symbol
_atom_site_fract_x
_atom_site_fract_y
_atom_site_fract_z
_atom_site_U_iso_or_equiv
_atom_site_adp_type
_atom_site_occupancy
_atom_site_symmetry_multiplicity
_atom_site_calc_flag
_atom_site_refinement_flags
Fe(1) Fe 0.463375(17) 0.106534(18) 0.941268(18) 0.01587(6) Uani 1.0 2 d .
Fe(2) Fe 0.644385(18) 0.067042(19) 0.785598(19) 0.02005(7) Uani 1.0 2 d .
S(1) S 0.62998(3) 0.19458(3) 0.87706(3) 0.01693(9) Uani 1.0 2 d .
Si(1) Si 0.28958(4) 0.29538(4) 0.90045(4) 0.02423(11) Uani 1.0 2 d .
Si(2) Si 0.25123(4) 0.10577(4) 0.83754(4) 0.02226(10) Uani 1.0 2 d .
Si(3) Si 0.72880(4) -0.07254(4) 0.65097(4) 0.02548(11) Uani 1.0 2 d .
Si(4) Si 0.88081(4) 0.08090(4) 0.67175(4) 0.02389(11) Uani 1.0 2 d .
O(1) O 0.53658(8) -0.01157(9) 0.90461(8) 0.0169(2) Uani 1.0 2 d .
N(1) N 0.33253(10) 0.17147(11) 0.88592(11) 0.0198(3) Uani 1.0 2 d .
N(2) N 0.75675(11) 0.02655(12) 0.69555(11) 0.0218(3) Uani 1.0 2 d .
C(1) C 0.62592(12) 0.34166(13) 0.79564(13) 0.0180(3) Uani 1.0 2 d .
C(2) C 0.60637(13) 0.39112(13) 0.68317(13) 0.0210(4) Uani 1.0 2 d .
C(3) C 0.60125(15) 0.50782(14) 0.62761(15) 0.0277(4) Uani 1.0 2 d .
C(4) C 0.61560(16) 0.57462(15) 0.68085(16) 0.0331(5) Uani 1.0 2 d .
C(5) C 0.63988(15) 0.52589(15) 0.79011(15) 0.0294(4) Uani 1.0 2 d .
C(6) C 0.64767(13) 0.40974(13) 0.84782(13) 0.0211(4) Uani 1.0 2 d .
C(7) C 0.68699(14) 0.36197(14) 0.96039(14) 0.0223(4) Uani 1.0 2 d .
C(8) C 0.62668(15) 0.37304(16) 1.05158(15) 0.0293(4) Uani 1.0 2 d .
C(9) C 0.66777(17) 0.33298(17) 1.15337(16) 0.0365(5) Uani 1.0 2 d .
C(10) C 0.76916(18) 0.28382(18) 1.16504(17) 0.0403(5) Uani 1.0 2 d .
C(11) C 0.82949(17) 0.27306(19) 1.07541(18) 0.0404(5) Uani 1.0 2 d .
C(12) C 0.78879(15) 0.31167(16) 0.97345(16) 0.0316(4) Uani 1.0 2 d .
C(13) C 0.59616(13) 0.32636(13) 0.61604(13) 0.0205(4) Uani 1.0 2 d .
C(14) C 0.66866(14) 0.34506(15) 0.52135(14) 0.0268(4) Uani 1.0 2 d .
C(15) C 0.65935(16) 0.29339(16) 0.45161(14) 0.0315(4) Uani 1.0 2 d .
C(16) C 0.57754(16) 0.22214(16) 0.47467(15) 0.0316(4) Uani 1.0 2 d .
C(17) C 0.50509(15) 0.20337(15) 0.56782(15) 0.0300(4) Uani 1.0 2 d .
C(18) C 0.51439(14) 0.25440(14) 0.63889(14) 0.0251(4) Uani 1.0 2 d .
C(19) C 0.14695(16) 0.29498(19) 0.96047(19) 0.0412(5) Uani 1.0 2 d .
C(20) C 0.30579(18) 0.42110(16) 0.76436(18) 0.0405(5) Uani 1.0 2 d .
C(21) C 0.37305(16) 0.31255(17) 0.99685(17) 0.0351(5) Uani 1.0 2 d .
C(22) C 0.13851(16) 0.04010(19) 0.94473(17) 0.0402(5) Uani 1.0 2 d .
C(23) C 0.32501(15) -0.00825(15) 0.80496(16) 0.0294(4) Uani 1.0 2 d .
C(24) C 0.19822(16) 0.21078(17) 0.70671(16) 0.0348(5) Uani 1.0 2 d .
C(25) C 0.80768(16) -0.20816(16) 0.71364(18) 0.0365(5) Uani 1.0 2 d .
C(26) C 0.75495(19) -0.0279(2) 0.49652(17) 0.0440(6) Uani 1.0 2 d .
C(27) C 0.58400(15) -0.10417(17) 0.68871(18) 0.0342(5) Uani 1.0 2 d .
C(28) C 0.87949(14) 0.19137(16) 0.72563(17) 0.0332(4) Uani 1.0 2 d .
C(29) C 0.98401(14) -0.02977(17) 0.74199(16) 0.0329(4) Uani 1.0 2 d .
C(30) C 0.93043(16) 0.14891(19) 0.51980(16) 0.0391(5) Uani 1.0 2 d .
C(31) C 1.0224(5) 0.4659(4) 0.2758(6) 0.162(3) Uani 1.0 2 d .
C(32) C 1.0659(4) 0.4739(4) 0.3699(5) 0.1145(17) Uani 1.0 2 d .
C(33) C 0.9797(3) 0.4933(3) 0.4529(4) 0.1096(18) Uani 1.0 2 d .
H(3) H 0.5876 0.5418 0.5517 0.0333 Uiso 1.0 2 calc R
H(4) H 0.6089 0.6539 0.6427 0.0398 Uiso 1.0 2 calc R
H(5) H 0.6513 0.5721 0.8261 0.0352 Uiso 1.0 2 calc R
H(8) H 0.5572 0.4082 1.0440 0.0351 Uiso 1.0 2 calc R
H(9) H 0.6256 0.3395 1.2156 0.0438 Uiso 1.0 2 calc R
H(10) H 0.7973 0.2575 1.2347 0.0484 Uiso 1.0 2 calc R
H(11) H 0.8994 0.2390 1.0833 0.0485 Uiso 1.0 2 calc R
H(12) H 0.8310 0.3036 0.9120 0.0380 Uiso 1.0 2 calc R
H(14) H 0.7250 0.3938 0.5046 0.0322 Uiso 1.0 2 calc R
H(15) H 0.7094 0.3069 0.3875 0.0378 Uiso 1.0 2 calc R
H(16) H 0.5714 0.1865 0.4268 0.0379 Uiso 1.0 2 calc R
H(17) H 0.4484 0.1552 0.5836 0.0360 Uiso 1.0 2 calc R
H(18) H 0.4647 0.2400 0.7033 0.0302 Uiso 1.0 2 calc R
H(19A) H 0.1005 0.3148 0.9013 0.0494 Uiso 1.0 2 calc R
H(19B) H 0.1344 0.3497 0.9935 0.0494 Uiso 1.0 2 calc R
H(19C) H 0.1312 0.2202 1.0181 0.0494 Uiso 1.0 2 calc R
H(20A) H 0.2967 0.4892 0.7780 0.0486 Uiso 1.0 2 calc R
H(20B) H 0.2520 0.4226 0.7175 0.0486 Uiso 1.0 2 calc R
H(20C) H 0.3772 0.4173 0.7263 0.0486 Uiso 1.0 2 calc R
H(21A) H 0.4481 0.3162 0.9657 0.0421 Uiso 1.0 2 calc R
H(21B) H 0.3650 0.2486 1.0696 0.0421 Uiso 1.0 2 calc R
H(21C) H 0.3499 0.3818 1.0059 0.0421 Uiso 1.0 2 calc R
H(22A) H 0.0953 0.0978 0.9623 0.0482 Uiso 1.0 2 calc R
H(22B) H 0.1667 -0.0160 1.0124 0.0482 Uiso 1.0 2 calc R
H(22C) H 0.0942 0.0039 0.9159 0.0482 Uiso 1.0 2 calc R
H(23A) H 0.3530 -0.0651 0.8724 0.0352 Uiso 1.0 2 calc R
H(23B) H 0.3843 0.0229 0.7470 0.0352 Uiso 1.0 2 calc R
H(23C) H 0.2766 -0.0426 0.7783 0.0352 Uiso 1.0 2 calc R
H(24A) H 0.2579 0.2430 0.6497 0.0418 Uiso 1.0 2 calc R
H(24B) H 0.1563 0.2704 0.7222 0.0418 Uiso 1.0 2 calc R
H(24C) H 0.1527 0.1738 0.6798 0.0418 Uiso 1.0 2 calc R
H(25A) H 0.7813 -0.2474 0.7925 0.0438 Uiso 1.0 2 calc R
H(25B) H 0.8831 -0.1933 0.7070 0.0438 Uiso 1.0 2 calc R
H(25C) H 0.8000 -0.2549 0.6742 0.0438 Uiso 1.0 2 calc R
H(26A) H 0.8305 -0.0122 0.4724 0.0528 Uiso 1.0 2 calc R
H(26B) H 0.7108 0.0398 0.4588 0.0528 Uiso 1.0 2 calc R
H(26C) H 0.7373 -0.0880 0.4775 0.0528 Uiso 1.0 2 calc R
H(27A) H 0.5403 -0.0355 0.6531 0.0410 Uiso 1.0 2 calc R
H(27B) H 0.5670 -0.1332 0.7698 0.0410 Uiso 1.0 2 calc R
H(27C) H 0.5690 -0.1603 0.6629 0.0410 Uiso 1.0 2 calc R
H(28A) H 0.8582 0.1591 0.8062 0.0398 Uiso 1.0 2 calc R
H(28B) H 0.8286 0.2527 0.6884 0.0398 Uiso 1.0 2 calc R
H(28C) H 0.9510 0.2202 0.7105 0.0398 Uiso 1.0 2 calc R
H(29A) H 0.9897 -0.0879 0.7134 0.0395 Uiso 1.0 2 calc R
H(29B) H 0.9631 -0.0633 0.8226 0.0395 Uiso 1.0 2 calc R
H(29C) H 1.0531 0.0040 0.7267 0.0395 Uiso 1.0 2 calc R
H(30A) H 0.8804 0.2106 0.4812 0.0469 Uiso 1.0 2 calc R
H(30B) H 0.9361 0.0935 0.4877 0.0469 Uiso 1.0 2 calc R
H(30C) H 1.0007 0.1782 0.5111 0.0469 Uiso 1.0 2 calc R
H(31A) H 0.9817 0.5355 0.2356 0.1939 Uiso 1.0 2 calc R
H(31B) H 0.9754 0.4028 0.3047 0.1939 Uiso 1.0 2 calc R
H(31C) H 1.0812 0.4540 0.2250 0.1939 Uiso 1.0 2 calc R
H(32A) H 1.1078 0.4038 0.4093 0.1374 Uiso 1.0 2 calc R
H(32B) H 1.1149 0.5362 0.3399 0.1374 Uiso 1.0 2 calc R
H(33A) H 0.9325 0.4293 0.4847 0.1315 Uiso 1.0 2 calc R
H(33B) H 0.9358 0.5614 0.4123 0.1315 Uiso 1.0 2 calc R

loop_
_atom_site_aniso_label
_atom_site_aniso_U_11
_atom_site_aniso_U_22
_atom_site_aniso_U_33
_atom_site_aniso_U_12
_atom_site_aniso_U_13
_atom_site_aniso_U_23
Fe(1) 0.01615(11) 0.01501(11) 0.01495(12) -0.00083(8) -0.00068(8) -0.00500(9)
Fe(2) 0.02054(12) 0.02251(13) 0.01798(12) -0.00442(9) 0.00490(9) -0.01059(10)
S(1) 0.01885(18) 0.01585(18) 0.01522(18) -0.00286(13) -0.00084(14) -0.00541(15)
Si(1) 0.0226(3) 0.0218(3) 0.0267(3) 0.00276(17) -0.00138(18) -0.0097(2)
Si(2) 0.0181(2) 0.0264(3) 0.0213(3) -0.00365(17) -0.00318(17) -0.00790(19)
Si(3) 0.0253(3) 0.0307(3) 0.0263(3) -0.00120(19) 0.00111(19) -0.0186(2)
Si(4) 0.0195(3) 0.0286(3) 0.0228(3) -0.00330(18) 0.00369(18) -0.0111(2)
O(1) 0.0190(6) 0.0159(6) 0.0149(6) -0.0019(4) 0.0006(4) -0.0060(5)
N(1) 0.0178(7) 0.0206(7) 0.0198(7) -0.0000(5) -0.0025(5) -0.0071(6)
N(2) 0.0214(7) 0.0258(8) 0.0201(7) -0.0030(6) 0.0032(6) -0.0125(6)
C(1) 0.0185(7) 0.0174(8) 0.0170(8) -0.0019(6) -0.0001(6) -0.0063(6)
C(2) 0.0225(8) 0.0206(8) 0.0187(8) -0.0034(6) -0.0019(7) -0.0066(7)
C(3) 0.0367(10) 0.0213(9) 0.0211(9) -0.0017(7) -0.0082(8) -0.0031(7)
C(4) 0.0462(12) 0.0171(9) 0.0334(10) 0.0004(8) -0.0111(9) -0.0060(8)
C(5) 0.0413(11) 0.0218(9) 0.0285(10) -0.0016(8) -0.0070(8) -0.0128(8)
C(6) 0.0246(8) 0.0199(8) 0.0192(8) -0.0021(6) -0.0014(7) -0.0085(7)
C(7) 0.0289(9) 0.0194(8) 0.0213(8) -0.0056(7) -0.0035(7) -0.0098(7)
C(8) 0.0323(10) 0.0329(10) 0.0267(10) -0.0023(8) -0.0036(8) -0.0159(8)
C(9) 0.0477(12) 0.0434(12) 0.0225(10) -0.0055(9) -0.0019(9) -0.0172(9)
C(10) 0.0556(13) 0.0425(12) 0.0268(10) -0.0008(10) -0.0175(10) -0.0145(9)
C(11) 0.0381(11) 0.0482(13) 0.0408(12) 0.0073(9) -0.0171(9) -0.0222(10)
C(12) 0.0333(10) 0.0365(11) 0.0287(10) 0.0010(8) -0.0052(8) -0.0169(9)
C(13) 0.0259(8) 0.0198(8) 0.0141(8) -0.0006(6) -0.0050(6) -0.0047(7)
C(14) 0.0286(9) 0.0309(10) 0.0190(9) -0.0049(7) -0.0019(7) -0.0078(8)
C(15) 0.0365(10) 0.0397(11) 0.0167(9) 0.0014(8) -0.0024(8) -0.0111(8)
C(16) 0.0451(11) 0.0314(10) 0.0224(9) 0.0045(8) -0.0136(8) -0.0134(8)
C(17) 0.0369(10) 0.0273(10) 0.0269(10) -0.0066(8) -0.0101(8) -0.0091(8)
C(18) 0.0275(9) 0.0275(9) 0.0186(8) -0.0041(7) -0.0030(7) -0.0070(7)
C(19) 0.0286(10) 0.0480(13) 0.0480(13) 0.0064(9) 0.0008(9) -0.0242(11)
C(20) 0.0477(12) 0.0233(10) 0.0416(12) 0.0029(9) -0.0037(10) -0.0062(9)
C(21) 0.0361(11) 0.0368(11) 0.0409(11) -0.0019(8) -0.0007(9) -0.0254(10)
C(22) 0.0331(11) 0.0519(13) 0.0370(12) -0.0184(10) 0.0060(9) -0.0189(10)
C(23) 0.0309(10) 0.0300(10) 0.0305(10) -0.0028(8) -0.0083(8) -0.0138(8)
C(24) 0.0317(10) 0.0387(11) 0.0333(10) 0.0020(8) -0.0147(8) -0.0116(9)
C(25) 0.0340(10) 0.0325(11) 0.0479(12) -0.0011(8) 0.0011(9) -0.0231(10)
C(26) 0.0541(14) 0.0553(14) 0.0325(11) 0.0003(11) -0.0018(10) -0.0294(11)
C(27) 0.0270(9) 0.0408(12) 0.0459(12) -0.0032(8) -0.0028(9) -0.0288(10)
C(28) 0.0237(9) 0.0340(11) 0.0438(12) -0.0083(8) 0.0043(8) -0.0189(9)
C(29) 0.0239(9) 0.0398(11) 0.0358(11) -0.0004(8) -0.0040(8) -0.0163(9)
C(30) 0.0318(10) 0.0490(13) 0.0285(10) -0.0057(9) 0.0079(8) -0.0107(9)
C(31) 0.133(5) 0.086(4) 0.198(7) 0.036(3) -0.035(5) 0.003(4)
C(32) 0.076(3) 0.056(3) 0.168(5) -0.0003(18) 0.009(3) -0.012(3)
C(33) 0.057(3) 0.0466(18) 0.172(5) 0.0030(15) -0.008(3) 0.004(3)

loop_
_atom_type_symbol
_atom_type_description
_atom_type_scat_dispersion_real
_atom_type_scat_dispersion_imag
_atom_type_scat_source
C C 0.0033 0.0016
;
International Tables for Crystallography
(1992, Vol. C, Tables 4.2.6.8 and 6.1.1.4)
;
H H 0.0000 0.0000
;
International Tables for Crystallography
(1992, Vol. C, Table 6.1.1.4)
;
Fe Fe 0.3463 0.8444
;
International Tables for Crystallography
(1992, Vol. C, Tables 4.2.6.8 and 6.1.1.4)
;
N N 0.0061 0.0033
;
International Tables for Crystallography
(1992, Vol. C, Tables 4.2.6.8 and 6.1.1.4)
;
O O 0.0106 0.0060
;
International Tables for Crystallography
(1992, Vol. C, Tables 4.2.6.8 and 6.1.1.4)
;
S S 0.1246 0.1234
;
International Tables for Crystallography
(1992, Vol. C, Tables 4.2.6.8 and 6.1.1.4)
;
Si Si 0.0817 0.0704
;
International Tables for Crystallography
(1992, Vol. C, Tables 4.2.6.8 and 6.1.1.4)
;

loop_
_geom_angle_atom_site_label_1
_geom_angle_atom_site_label_2
_geom_angle_atom_site_label_3
_geom_angle
_geom_angle_publ_flag
_geom_angle_site_symmetry_1
_geom_angle_site_symmetry_3
Fe(1) Fe(1) S(1) 98.928(14) yes 2_657 .
Fe(1) Fe(1) O(1) 44.43(3) yes 2_657 .
Fe(1) Fe(1) O(1) 45.36(4) yes 2_657 2_657
Fe(1) Fe(1) N(1) 134.16(5) yes 2_657 .
S(1) Fe(1) O(1) 84.93(4) yes . .
S(1) Fe(1) O(1) 108.15(4) yes . 2_657
S(1) Fe(1) N(1) 125.02(4) yes . .
O(1) Fe(1) O(1) 89.79(5) yes . 2_657
O(1) Fe(1) N(1) 120.38(7) yes . .
O(1) Fe(1) N(1) 118.76(5) yes 2_657 .
S(1) Fe(2) O(1) 83.55(5) yes . .
S(1) Fe(2) N(2) 133.47(6) yes . .
O(1) Fe(2) N(2) 135.81(6) yes . .
Fe(1) S(1) Fe(2) 77.644(17) yes . .
Fe(1) S(1) C(1) 117.19(6) yes . .
Fe(2) S(1) C(1) 119.74(7) yes . .
N(1) Si(1) C(19) 112.73(10) yes . .
N(1) Si(1) C(20) 111.93(10) yes . .
N(1) Si(1) C(21) 108.47(9) yes . .
C(19) Si(1) C(20) 108.12(10) yes . .
C(19) Si(1) C(21) 107.83(12) yes . .
C(20) Si(1) C(21) 107.56(11) yes . .
N(1) Si(2) C(22) 110.90(10) yes . .
N(1) Si(2) C(23) 112.23(9) yes . .
N(1) Si(2) C(24) 109.62(9) yes . .
C(22) Si(2) C(23) 106.49(10) yes . .
C(22) Si(2) C(24) 109.84(9) yes . .
C(23) Si(2) C(24) 107.67(10) yes . .
N(2) Si(3) C(25) 113.25(10) yes . .
N(2) Si(3) C(26) 114.11(10) yes . .
N(2) Si(3) C(27) 110.16(10) yes . .
C(25) Si(3) C(26) 105.46(11) yes . .
C(25) Si(3) C(27) 107.34(9) yes . .
C(26) Si(3) C(27) 106.03(11) yes . .
N(2) Si(4) C(28) 111.89(9) yes . .
N(2) Si(4) C(29) 111.77(8) yes . .
N(2) Si(4) C(30) 112.84(10) yes . .
C(28) Si(4) C(29) 106.78(11) yes . .
C(28) Si(4) C(30) 105.86(11) yes . .
C(29) Si(4) C(30) 107.29(9) yes . .
Fe(1) O(1) Fe(1) 90.21(5) yes . 2_657
Fe(1) O(1) Fe(2) 102.81(6) yes . .
Fe(1) O(1) Fe(2) 134.86(6) yes 2_657 .
Fe(1) N(1) Si(1) 115.30(10) yes . .
Fe(1) N(1) Si(2) 122.97(9) yes . .
Si(1) N(1) Si(2) 121.35(8) yes . .
Fe(2) N(2) Si(3) 116.24(8) yes . .
Fe(2) N(2) Si(4) 119.75(11) yes . .
Si(3) N(2) Si(4) 123.83(10) yes . .
S(1) C(1) C(2) 123.42(16) yes . .
S(1) C(1) C(6) 116.83(12) yes . .
C(2) C(1) C(6) 119.70(14) yes . .
C(1) C(2) C(3) 118.95(19) yes . .
C(1) C(2) C(13) 123.98(14) yes . .
C(3) C(2) C(13) 116.99(15) yes . .
C(2) C(3) C(4) 121.25(17) yes . .
C(3) C(4) C(5) 119.81(17) yes . .
C(4) C(5) C(6) 120.7(2) yes . .
C(1) C(6) C(5) 119.36(16) yes . .
C(1) C(6) C(7) 122.29(14) yes . .
C(5) C(6) C(7) 118.19(19) yes . .
C(6) C(7) C(8) 121.66(16) yes . .
C(6) C(7) C(12) 119.58(17) yes . .
C(8) C(7) C(12) 118.62(18) yes . .
C(7) C(8) C(9) 120.22(18) yes . .
C(8) C(9) C(10) 120.6(2) yes . .
C(9) C(10) C(11) 119.6(2) yes . .
C(10) C(11) C(12) 120.3(2) yes . .
C(7) C(12) C(11) 120.6(2) yes . .
C(2) C(13) C(14) 117.88(16) yes . .
C(2) C(13) C(18) 123.45(15) yes . .
C(14) C(13) C(18) 118.5(2) yes . .
C(13) C(14) C(15) 120.76(18) yes . .
C(14) C(15) C(16) 120.39(17) yes . .
C(15) C(16) C(17) 119.4(3) yes . .
C(16) C(17) C(18) 120.59(19) yes . .
C(13) C(18) C(17) 120.35(16) yes . .
C(31) C(32) C(33) 113.1(4) yes . .
C(32) C(33) C(33) 114.9(4) yes . 2_766
C(2) C(3) H(3) 119.365 no . .
C(4) C(3) H(3) 119.385 no . .
C(3) C(4) H(4) 120.095 no . .
C(5) C(4) H(4) 120.091 no . .
C(4) C(5) H(5) 119.664 no . .
C(6) C(5) H(5) 119.666 no . .
C(7) C(8) H(8) 119.896 no . .
C(9) C(8) H(8) 119.882 no . .
C(8) C(9) H(9) 119.722 no . .
C(10) C(9) H(9) 119.713 no . .
C(9) C(10) H(10) 120.182 no . .
C(11) C(10) H(10) 120.180 no . .
C(10) C(11) H(11) 119.833 no . .
C(12) C(11) H(11) 119.837 no . .
C(7) C(12) H(12) 119.687 no . .
C(11) C(12) H(12) 119.701 no . .
C(13) C(14) H(14) 119.620 no . .
C(15) C(14) H(14) 119.615 no . .
C(14) C(15) H(15) 119.803 no . .
C(16) C(15) H(15) 119.812 no . .
C(15) C(16) H(16) 120.312 no . .
C(17) C(16) H(16) 120.315 no . .
C(16) C(17) H(17) 119.709 no . .
C(18) C(17) H(17) 119.705 no . .
C(13) C(18) H(18) 119.833 no . .
C(17) C(18) H(18) 119.821 no . .
Si(1) C(19) H(19A) 109.474 no . .
Si(1) C(19) H(19B) 109.474 no . .
Si(1) C(19) H(19C) 109.469 no . .
H(19A) C(19) H(19B) 109.470 no . .
H(19A) C(19) H(19C) 109.465 no . .
H(19B) C(19) H(19C) 109.475 no . .
Si(1) C(20) H(20A) 109.468 no . .
Si(1) C(20) H(20B) 109.468 no . .
Si(1) C(20) H(20C) 109.474 no . .
H(20A) C(20) H(20B) 109.470 no . .
H(20A) C(20) H(20C) 109.471 no . .
H(20B) C(20) H(20C) 109.477 no . .
Si(1) C(21) H(21A) 109.475 no . .
Si(1) C(21) H(21B) 109.468 no . .
Si(1) C(21) H(21C) 109.466 no . .
H(21A) C(21) H(21B) 109.476 no . .
H(21A) C(21) H(21C) 109.471 no . .
H(21B) C(21) H(21C) 109.471 no . .
Si(2) C(22) H(22A) 109.472 no . .
Si(2) C(22) H(22B) 109.476 no . .
Si(2) C(22) H(22C) 109.476 no . .
H(22A) C(22) H(22B) 109.469 no . .
H(22A) C(22) H(22C) 109.474 no . .
H(22B) C(22) H(22C) 109.461 no . .
Si(2) C(23) H(23A) 109.474 no . .
Si(2) C(23) H(23B) 109.473 no . .
Si(2) C(23) H(23C) 109.468 no . .
H(23A) C(23) H(23B) 109.480 no . .
H(23A) C(23) H(23C) 109.468 no . .
H(23B) C(23) H(23C) 109.463 no . .
Si(2) C(24) H(24A) 109.473 no . .
Si(2) C(24) H(24B) 109.475 no . .
Si(2) C(24) H(24C) 109.470 no . .
H(24A) C(24) H(24B) 109.477 no . .
H(24A) C(24) H(24C) 109.463 no . .
H(24B) C(24) H(24C) 109.469 no . .
Si(3) C(25) H(25A) 109.469 no . .
Si(3) C(25) H(25B) 109.466 no . .
Si(3) C(25) H(25C) 109.468 no . .
H(25A) C(25) H(25B) 109.472 no . .
H(25A) C(25) H(25C) 109.476 no . .
H(25B) C(25) H(25C) 109.477 no . .
Si(3) C(26) H(26A) 109.465 no . .
Si(3) C(26) H(26B) 109.462 no . .
Si(3) C(26) H(26C) 109.471 no . .
H(26A) C(26) H(26B) 109.470 no . .
H(26A) C(26) H(26C) 109.488 no . .
H(26B) C(26) H(26C) 109.472 no . .
Si(3) C(27) H(27A) 109.475 no . .
Si(3) C(27) H(27B) 109.471 no . .
Si(3) C(27) H(27C) 109.472 no . .
H(27A) C(27) H(27B) 109.473 no . .
H(27A) C(27) H(27C) 109.465 no . .
H(27B) C(27) H(27C) 109.470 no . .
Si(4) C(28) H(28A) 109.469 no . .
Si(4) C(28) H(28B) 109.469 no . .
Si(4) C(28) H(28C) 109.467 no . .
H(28A) C(28) H(28B) 109.470 no . .
H(28A) C(28) H(28C) 109.483 no . .
H(28B) C(28) H(28C) 109.470 no . .
Si(4) C(29) H(29A) 109.468 no . .
Si(4) C(29) H(29B) 109.472 no . .
Si(4) C(29) H(29C) 109.472 no . .
H(29A) C(29) H(29B) 109.470 no . .
H(29A) C(29) H(29C) 109.472 no . .
H(29B) C(29) H(29C) 109.473 no . .
Si(4) C(30) H(30A) 109.472 no . .
Si(4) C(30) H(30B) 109.475 no . .
Si(4) C(30) H(30C) 109.469 no . .
H(30A) C(30) H(30B) 109.471 no . .
H(30A) C(30) H(30C) 109.465 no . .
H(30B) C(30) H(30C) 109.476 no . .
C(32) C(31) H(31A) 109.475 no . .
C(32) C(31) H(31B) 109.478 no . .
C(32) C(31) H(31C) 109.469 no . .
H(31A) C(31) H(31B) 109.473 no . .
H(31A) C(31) H(31C) 109.466 no . .
H(31B) C(31) H(31C) 109.467 no . .
C(31) C(32) H(32A) 108.958 no . .
C(31) C(32) H(32B) 108.965 no . .
C(33) C(32) H(32A) 108.967 no . .
C(33) C(32) H(32B) 108.966 no . .
H(32A) C(32) H(32B) 107.771 no . .
C(32) C(33) H(33A) 108.552 no . .
C(32) C(33) H(33B) 108.545 no . .
C(33) C(33) H(33A) 108.550 no 2_766 .
C(33) C(33) H(33B) 108.546 no 2_766 .
H(33A) C(33) H(33B) 107.528 no . .

loop_
_geom_bond_atom_site_label_1
_geom_bond_atom_site_label_2
_geom_bond_distance
_geom_bond_publ_flag
_geom_bond_site_symmetry_2
Fe(1) Fe(1) 2.7139(4) yes 2_657
Fe(1) S(1) 2.3870(5) yes .
Fe(1) O(1) 1.9310(13) yes .
Fe(1) O(1) 1.8998(10) yes 2_657
Fe(1) N(1) 1.8834(13) yes .
Fe(2) S(1) 2.4336(6) yes .
Fe(2) O(1) 1.9358(10) yes .
Fe(2) N(2) 1.9089(15) yes .
S(1) C(1) 1.7776(15) yes .
Si(1) N(1) 1.7460(17) yes .
Si(1) C(19) 1.870(2) yes .
Si(1) C(20) 1.8722(18) yes .
Si(1) C(21) 1.868(3) yes .
Si(2) N(1) 1.7502(18) yes .
Si(2) C(22) 1.861(2) yes .
Si(2) C(23) 1.860(3) yes .
Si(2) C(24) 1.8726(19) yes .
Si(3) N(2) 1.727(2) yes .
Si(3) C(25) 1.8710(19) yes .
Si(3) C(26) 1.872(3) yes .
Si(3) C(27) 1.875(2) yes .
Si(4) N(2) 1.7283(16) yes .
Si(4) C(28) 1.870(3) yes .
Si(4) C(29) 1.8750(19) yes .
Si(4) C(30) 1.8750(19) yes .
C(1) C(2) 1.405(3) yes .
C(1) C(6) 1.410(3) yes .
C(2) C(3) 1.397(3) yes .
C(2) C(13) 1.495(3) yes .
C(3) C(4) 1.379(4) yes .
C(4) C(5) 1.385(3) yes .
C(5) C(6) 1.394(3) yes .
C(6) C(7) 1.496(3) yes .
C(7) C(8) 1.392(3) yes .
C(7) C(12) 1.387(3) yes .
C(8) C(9) 1.387(3) yes .
C(9) C(10) 1.377(3) yes .
C(10) C(11) 1.374(4) yes .
C(11) C(12) 1.388(4) yes .
C(13) C(14) 1.396(3) yes .
C(13) C(18) 1.392(3) yes .
C(14) C(15) 1.383(4) yes .
C(15) C(16) 1.385(3) yes .
C(16) C(17) 1.381(3) yes .
C(17) C(18) 1.393(4) yes .
C(31) C(32) 1.482(10) yes .
C(32) C(33) 1.522(7) yes .
C(33) C(33) 1.500(8) yes 2_766
C(3) H(3) 0.950 no .
C(4) H(4) 0.950 no .
C(5) H(5) 0.950 no .
C(8) H(8) 0.950 no .
C(9) H(9) 0.950 no .
C(10) H(10) 0.950 no .
C(11) H(11) 0.950 no .
C(12) H(12) 0.950 no .
C(14) H(14) 0.950 no .
C(15) H(15) 0.950 no .
C(16) H(16) 0.950 no .
C(17) H(17) 0.950 no .
C(18) H(18) 0.950 no .
C(19) H(19A) 0.980 no .
C(19) H(19B) 0.980 no .
C(19) H(19C) 0.980 no .
C(20) H(20A) 0.980 no .
C(20) H(20B) 0.980 no .
C(20) H(20C) 0.980 no .
C(21) H(21A) 0.980 no .
C(21) H(21B) 0.980 no .
C(21) H(21C) 0.980 no .
C(22) H(22A) 0.980 no .
C(22) H(22B) 0.980 no .
C(22) H(22C) 0.980 no .
C(23) H(23A) 0.980 no .
C(23) H(23B) 0.980 no .
C(23) H(23C) 0.980 no .
C(24) H(24A) 0.980 no .
C(24) H(24B) 0.980 no .
C(24) H(24C) 0.980 no .
C(25) H(25A) 0.980 no .
C(25) H(25B) 0.980 no .
C(25) H(25C) 0.980 no .
C(26) H(26A) 0.980 no .
C(26) H(26B) 0.980 no .
C(26) H(26C) 0.980 no .
C(27) H(27A) 0.980 no .
C(27) H(27B) 0.980 no .
C(27) H(27C) 0.980 no .
C(28) H(28A) 0.980 no .
C(28) H(28B) 0.980 no .
C(28) H(28C) 0.980 no .
C(29) H(29A) 0.980 no .
C(29) H(29B) 0.980 no .
C(29) H(29C) 0.980 no .
C(30) H(30A) 0.980 no .
C(30) H(30B) 0.980 no .
C(30) H(30C) 0.980 no .
C(31) H(31A) 0.980 no .
C(31) H(31B) 0.980 no .
C(31) H(31C) 0.980 no .
C(32) H(32A) 0.990 no .
C(32) H(32B) 0.990 no .
C(33) H(33A) 0.990 no .
C(33) H(33B) 0.990 no .

loop_
_geom_contact_atom_site_label_1
_geom_contact_atom_site_label_2
_geom_contact_distance
_geom_contact_publ_flag
_geom_contact_site_symmetry_2
Fe(1) C(21) 3.166(3) no .
Fe(1) C(23) 3.520(3) no .
Fe(2) C(13) 3.2571(15) no .
Fe(2) C(17) 3.3386(19) no .
Fe(2) C(18) 2.9382(16) no .
Fe(2) C(27) 3.225(3) no .
Fe(2) C(28) 3.382(2) no .
S(1) C(7) 3.036(3) no .
S(1) C(12) 3.332(3) no .
S(1) C(13) 3.2317(17) no .
S(1) C(18) 3.431(2) no .
S(1) C(28) 3.5075(19) no .
Si(1) C(24) 3.569(3) no .
Si(2) C(19) 3.572(3) no .
O(1) C(23) 3.143(3) no .
O(1) C(27) 3.520(3) no .
N(1) C(18) 3.558(2) no .
C(1) C(4) 2.793(3) no .
C(1) C(8) 3.597(3) no .
C(1) C(12) 3.230(3) no .
C(1) C(14) 3.592(3) no .
C(1) C(18) 3.293(3) no .
C(2) C(5) 2.792(4) no .
C(3) C(6) 2.782(3) no .
C(3) C(14) 3.024(4) no .
C(3) C(18) 3.559(3) no .
C(5) C(8) 3.192(3) no .
C(5) C(12) 3.448(3) no .
C(7) C(10) 2.788(3) no .
C(8) C(11) 2.761(3) no .
C(9) C(12) 2.755(3) no .
C(13) C(16) 2.798(4) no .
C(14) C(17) 2.762(3) no .
C(15) C(18) 2.769(3) no .
C(19) C(22) 3.463(4) no .
C(25) C(29) 3.567(4) no .
C(26) C(30) 3.512(4) no .
C(4) C(16) 3.586(3) no 2_666
C(16) C(4) 3.586(3) no 2_666
Fe(1) H(18) 2.9013 no .
Fe(1) H(21A) 2.8971 no .
Fe(1) H(21B) 3.0926 no .
Fe(1) H(23A) 3.2646 no .
Fe(1) H(23A) 3.4764 no 2_657
Fe(1) H(23B) 3.4982 no .
Fe(2) H(18) 3.0193 no .
Fe(2) H(23B) 3.5492 no .
Fe(2) H(27A) 3.1133 no .
Fe(2) H(27B) 3.0030 no .
Fe(2) H(28A) 3.1714 no .
Fe(2) H(28B) 3.2825 no .
S(1) H(12) 3.2283 no .
S(1) H(18) 3.1676 no .
S(1) H(21A) 3.0537 no .
S(1) H(22B) 3.3540 no 2_657
S(1) H(23A) 3.0670 no 2_657
S(1) H(28A) 2.9657 no .
S(1) H(28B) 3.1961 no .
Si(1) H(18) 3.4574 no .
Si(1) H(22A) 3.5301 no .
Si(1) H(24B) 3.2369 no .
Si(2) H(18) 3.2560 no .
Si(2) H(19A) 3.5164 no .
Si(2) H(19C) 3.4466 no .
Si(3) H(21B) 3.5600 no 2_657
Si(3) H(29A) 3.4878 no .
Si(3) H(30B) 3.4620 no .
Si(4) H(25B) 3.4378 no .
Si(4) H(26A) 3.5072 no .
O(1) H(18) 3.4040 no .
O(1) H(21B) 3.1363 no 2_657
O(1) H(23A) 2.6399 no .
O(1) H(23B) 2.9129 no .
O(1) H(27A) 3.4815 no .
O(1) H(27B) 2.8311 no .
N(1) H(18) 2.6145 no .
N(1) H(19A) 3.3563 no .
N(1) H(19C) 3.0583 no .
N(1) H(20B) 3.2745 no .
N(1) H(20C) 3.0937 no .
N(1) H(21A) 3.1010 no .
N(1) H(21B) 3.1008 no .
N(1) H(22A) 3.1506 no .
N(1) H(22B) 3.1503 no .
N(1) H(23A) 3.1772 no .
N(1) H(23B) 3.1778 no .
N(1) H(24A) 3.1330 no .
N(1) H(24B) 3.1329 no .
N(2) H(25A) 3.2783 no .
N(2) H(25B) 3.1161 no .
N(2) H(26A) 3.2127 no .
N(2) H(26B) 3.2118 no .
N(2) H(27A) 3.1313 no .
N(2) H(27B) 3.1327 no .
N(2) H(28A) 3.1655 no .
N(2) H(28B) 3.1639 no .
N(2) H(29A) 3.1665 no .
N(2) H(29B) 3.1670 no .
N(2) H(30A) 3.1890 no .
N(2) H(30B) 3.1891 no .
C(1) H(3) 3.2709 no .
C(1) H(5) 3.2785 no .
C(1) H(12) 3.1018 no .
C(1) H(18) 3.1832 no .
C(1) H(20C) 3.3440 no .
C(1) H(21A) 2.8952 no .
C(1) H(28A) 3.5835 no .
C(1) H(28B) 3.1227 no .
C(2) H(4) 3.2736 no .
C(2) H(14) 2.6134 no .
C(2) H(18) 2.7228 no .
C(2) H(20C) 2.8939 no .
C(2) H(28B) 3.1862 no .
C(3) H(5) 3.2468 no .
C(3) H(14) 2.8707 no .
C(3) H(20C) 3.0887 no .
C(5) H(3) 3.2458 no .
C(5) H(8) 3.1365 no .
C(5) H(12) 3.5678 no .
C(6) H(4) 3.2711 no .
C(6) H(8) 2.6899 no .
C(6) H(12) 2.6407 no .
C(6) H(21A) 2.8763 no .
C(7) H(5) 2.6210 no .
C(7) H(9) 3.2650 no .
C(7) H(11) 3.2652 no .
C(7) H(21A) 3.1336 no .
C(8) H(5) 3.0430 no .
C(8) H(10) 3.2577 no .
C(8) H(12) 3.2508 no .
C(8) H(21A) 2.9644 no .
C(9) H(11) 3.2355 no .
C(9) H(23C) 3.5567 no 2_657
C(10) H(8) 3.2543 no .
C(10) H(12) 3.2492 no .
C(10) H(23C) 3.0398 no 2_657
C(11) H(9) 3.2343 no .
C(11) H(23A) 3.5487 no 2_657
C(11) H(23C) 3.1536 no 2_657
C(12) H(5) 3.5671 no .
C(12) H(8) 3.2512 no .
C(12) H(10) 3.2542 no .
C(12) H(23A) 3.5427 no 2_657
C(12) H(28A) 3.5482 no .
C(13) H(3) 2.5916 no .
C(13) H(15) 3.2711 no .
C(13) H(17) 3.2698 no .
C(13) H(20C) 3.3055 no .
C(13) H(28B) 3.1585 no .
C(14) H(3) 2.8536 no .
C(14) H(16) 3.2607 no .
C(14) H(18) 3.2576 no .
C(14) H(28B) 3.0029 no .
C(14) H(30A) 3.1678 no .
C(15) H(17) 3.2460 no .
C(15) H(26B) 3.3004 no .
C(15) H(30A) 2.9183 no .
C(16) H(14) 3.2566 no .
C(16) H(18) 3.2624 no .
C(16) H(26B) 2.8558 no .
C(16) H(27A) 3.2580 no .
C(17) H(15) 3.2459 no .
C(17) H(23B) 2.9385 no .
C(17) H(24A) 3.2334 no .
C(17) H(27A) 2.8701 no .
C(18) H(14) 3.2557 no .
C(18) H(16) 3.2673 no .
C(18) H(20C) 3.1194 no .
C(18) H(23B) 3.2818 no .
C(18) H(24A) 3.2508 no .
C(19) H(20A) 3.2428 no .
C(19) H(20B) 3.1171 no .
C(19) H(21B) 3.1865 no .
C(19) H(21C) 3.1491 no .
C(19) H(22A) 2.7318 no .
C(19) H(24B) 3.3015 no .
C(19) H(25A) 3.3165 no 2_657
C(19) H(29B) 3.4528 no 2_657
C(20) H(18) 3.2519 no .
C(20) H(19A) 3.0524 no .
C(20) H(19B) 3.3210 no .
C(20) H(21A) 3.1728 no .
C(20) H(21C) 3.1532 no .
C(20) H(24A) 3.4280 no .
C(20) H(24B) 3.1388 no .
C(21) H(8) 3.0182 no .
C(21) H(19B) 3.0182 no .
C(21) H(19C) 3.3456 no .
C(21) H(20A) 3.0755 no .
C(21) H(20C) 3.2607 no .
C(21) H(25A) 3.0302 no 2_657
C(21) H(27B) 3.1490 no 2_657
C(22) H(19A) 3.4085 no .
C(22) H(19C) 2.9080 no .
C(22) H(23A) 3.1367 no .
C(22) H(23C) 3.1118 no .
C(22) H(24B) 3.2277 no .
C(22) H(24C) 3.1960 no .
C(22) H(28A) 3.2506 no 2_657
C(22) H(29B) 3.3023 no 2_657
C(23) H(17) 3.1326 no .
C(23) H(18) 3.5292 no .
C(23) H(22B) 3.1439 no .
C(23) H(22C) 3.1056 no .
C(23) H(24A) 3.1801 no .
C(23) H(24C) 3.1435 no .
C(23) H(27A) 3.2405 no .
C(23) H(27B) 3.3968 no .
C(24) H(17) 3.5118 no .
C(24) H(18) 3.4303 no .
C(24) H(19A) 3.4386 no .
C(24) H(20B) 3.0039 no .
C(24) H(22A) 3.2193 no .
C(24) H(22C) 3.1998 no .
C(24) H(23B) 3.1643 no .
C(24) H(23C) 3.1536 no .
C(25) H(21B) 3.2476 no 2_657
C(25) H(26A) 3.1570 no .
C(25) H(26C) 3.0787 no .
C(25) H(27B) 3.1923 no .
C(25) H(27C) 3.1353 no .
C(25) H(29A) 2.9294 no .
C(26) H(16) 3.3625 no .
C(26) H(25B) 3.2627 no .
C(26) H(25C) 2.9889 no .
C(26) H(27A) 3.1668 no .
C(26) H(27C) 3.1022 no .
C(26) H(30A) 3.5829 no .
C(26) H(30B) 2.8933 no .
C(27) H(17) 3.4688 no .
C(27) H(21B) 3.0919 no 2_657
C(27) H(23B) 3.0774 no .
C(27) H(25A) 3.0871 no .
C(27) H(25C) 3.2438 no .
C(27) H(26B) 3.1453 no .
C(27) H(26C) 3.1213 no .
C(28) H(12) 3.3406 no .
C(28) H(22B) 3.2790 no 2_657
C(28) H(29B) 3.1710 no .
C(28) H(29C) 3.1291 no .
C(28) H(30A) 3.1502 no .
C(28) H(30C) 3.1066 no .
C(29) H(19C) 3.3636 no 2_657
C(29) H(25B) 2.8402 no .
C(29) H(28A) 3.1686 no .
C(29) H(28C) 3.1291 no .
C(29) H(30B) 3.1932 no .
C(29) H(30C) 3.1373 no .
C(30) H(15) 3.5197 no .
C(30) H(26A) 2.8994 no .
C(30) H(26B) 3.5945 no .
C(30) H(28B) 3.1550 no .
C(30) H(28C) 3.0998 no .
C(30) H(29A) 3.1988 no .
C(30) H(29C) 3.1319 no .
C(31) H(33A) 2.7080 no .
C(31) H(33B) 2.6739 no .
C(32) H(33A) 2.7301 no 2_766
C(32) H(33B) 2.7302 no 2_766
C(33) H(31A) 2.6997 no .
C(33) H(31B) 2.7060 no .
C(33) H(31C) 3.3445 no .
C(33) H(32A) 2.7608 no 2_766
C(33) H(32B) 2.7273 no 2_766
H(3) H(4) 2.3214 no .
H(3) H(14) 2.6907 no .
H(3) H(20C) 3.3385 no .
H(4) H(5) 2.3317 no .
H(5) H(8) 2.9635 no .
H(8) H(9) 2.3312 no .
H(8) H(21A) 2.5053 no .
H(8) H(21B) 3.2697 no .
H(8) H(21C) 2.8272 no .
H(9) H(10) 2.3252 no .
H(9) H(27C) 3.3370 no 2_657
H(10) H(11) 2.3237 no .
H(10) H(23C) 3.1491 no 2_657
H(11) H(12) 2.3313 no .
H(11) H(22C) 3.1865 no 2_657
H(11) H(23C) 3.3297 no 2_657
H(12) H(22B) 3.4848 no 2_657
H(12) H(28A) 2.7738 no .
H(12) H(28B) 3.3147 no .
H(12) H(28C) 3.4167 no .
H(14) H(15) 2.3251 no .
H(14) H(28B) 2.7814 no .
H(14) H(30A) 3.0460 no .
H(15) H(16) 2.3371 no .
H(15) H(26B) 3.2347 no .
H(15) H(30A) 2.5939 no .
H(16) H(17) 2.3311 no .
H(16) H(26B) 2.4204 no .
H(16) H(27A) 3.2040 no .
H(17) H(18) 2.3358 no .
H(17) H(23B) 2.2431 no .
H(17) H(23C) 3.4848 no .
H(17) H(24A) 2.7607 no .
H(17) H(27A) 2.5037 no .
H(18) H(20B) 3.4620 no .
H(18) H(20C) 2.5969 no .
H(18) H(23B) 2.9311 no .
H(18) H(24A) 2.8041 no .
H(19A) H(20A) 3.3178 no .
H(19A) H(20B) 2.8275 no .
H(19A) H(22A) 2.6275 no .
H(19A) H(24B) 2.6683 no .
H(19B) H(20A) 3.2411 no .
H(19B) H(20B) 3.5207 no .
H(19B) H(21B) 3.2002 no .
H(19B) H(21C) 2.8449 no .
H(19B) H(25A) 2.8971 no 2_657
H(19C) H(21B) 3.2256 no .
H(19C) H(22A) 2.1454 no .
H(19C) H(22B) 3.1273 no .
H(19C) H(25A) 3.0537 no 2_657
H(19C) H(25B) 3.5002 no 2_657
H(19C) H(29A) 3.4507 no 2_657
H(19C) H(29B) 2.5103 no 2_657
H(20A) H(21A) 3.2822 no .
H(20A) H(21C) 2.9007 no .
H(20B) H(24A) 2.8542 no .
H(20B) H(24B) 2.4220 no .
H(20C) H(21A) 3.1151 no .
H(20C) H(21C) 3.5161 no .
H(20C) H(24A) 3.4219 no .
H(20C) H(24B) 3.5825 no .
H(21A) H(27B) 3.3160 no 2_657
H(21B) H(25A) 2.4119 no 2_657
H(21B) H(27B) 2.2657 no 2_657
H(21B) H(27C) 3.4443 no 2_657
H(21C) H(25A) 2.9055 no 2_657
H(21C) H(27B) 3.5626 no 2_657
H(22A) H(24B) 3.0865 no .
H(22A) H(24C) 3.4440 no .
H(22A) H(28A) 3.5523 no 2_657
H(22A) H(29B) 2.7030 no 2_657
H(22B) H(23A) 2.9855 no .
H(22B) H(23C) 3.3674 no .
H(22B) H(28A) 2.3574 no 2_657
H(22B) H(29B) 3.0264 no 2_657
H(22C) H(23A) 3.3487 no .
H(22C) H(23C) 2.9193 no .
H(22C) H(24B) 3.4613 no .
H(22C) H(24C) 3.0326 no .
H(22C) H(28A) 3.5099 no 2_657
H(23A) H(27A) 3.4009 no .
H(23A) H(27B) 3.0831 no .
H(23B) H(24A) 3.0208 no .
H(23B) H(24C) 3.3779 no .
H(23B) H(27A) 2.4198 no .
H(23B) H(27B) 2.8942 no .
H(23B) H(27C) 3.5934 no .
H(23C) H(24A) 3.4146 no .
H(23C) H(24C) 2.9711 no .
H(23C) H(27A) 3.5088 no .
H(25A) H(27B) 2.9552 no .
H(25A) H(27C) 3.2459 no .
H(25A) H(29A) 3.3173 no .
H(25B) H(26A) 3.1416 no .
H(25B) H(26C) 3.4864 no .
H(25B) H(29A) 2.0686 no .
H(25B) H(29B) 3.0548 no .
H(25C) H(26A) 3.2121 no .
H(25C) H(26C) 2.7738 no .
H(25C) H(27B) 3.5462 no .
H(25C) H(27C) 3.0594 no .
H(26A) H(30A) 3.1162 no .
H(26A) H(30B) 2.1149 no .
H(26B) H(27A) 3.0069 no .
H(26B) H(27C) 3.3363 no .
H(26B) H(30A) 3.3932 no .
H(26B) H(30B) 3.1247 no .
H(26C) H(27A) 3.3931 no .
H(26C) H(27C) 2.9141 no .
H(28A) H(29B) 3.0228 no .
H(28A) H(29C) 3.3807 no .
H(28B) H(30A) 3.0048 no .
H(28B) H(30C) 3.3665 no .
H(28C) H(29B) 3.3842 no .
H(28C) H(29C) 2.9376 no .
H(28C) H(30A) 3.3503 no .
H(28C) H(30C) 2.9014 no .
H(29A) H(30B) 3.0642 no .
H(29A) H(30C) 3.4071 no .
H(29C) H(30B) 3.3916 no .
H(29C) H(30C) 2.9355 no .
H(31A) H(32A) 2.8279 no .
H(31A) H(32B) 2.3343 no .
H(31A) H(33A) 3.0017 no .
H(31A) H(33B) 2.4939 no .
H(31B) H(32A) 2.3293 no .
H(31B) H(32B) 2.8279 no .
H(31B) H(33A) 2.5369 no .
H(31B) H(33B) 2.9585 no .
H(31C) H(32A) 2.3191 no .
H(31C) H(32B) 2.3144 no .
H(31C) H(33A) 3.5949 no .
H(31C) H(33B) 3.5673 no .
H(32A) H(33A) 2.3570 no .
H(32A) H(33A) 3.0410 no 2_766
H(32A) H(33B) 2.8589 no .
H(32A) H(33B) 2.5749 no 2_766
H(32B) H(33A) 2.8590 no .
H(32B) H(33A) 2.5387 no 2_766
H(32B) H(33B) 2.3848 no .
H(32B) H(33B) 2.9887 no 2_766
H(33A) H(33A) 2.8388 no 2_766
H(33A) H(33B) 2.3471 no 2_766
H(33B) H(33B) 2.8389 no 2_766
C(4) H(9) 3.4536 no 2_667
C(4) H(25C) 3.3723 no 1_565
C(4) H(27C) 3.3922 no 1_565
C(4) H(32A) 3.5419 no 2_766
C(4) H(32B) 3.5944 no 2_766
C(5) H(8) 3.3850 no 2_667
C(5) H(21C) 3.4275 no 2_667
C(5) H(25C) 3.3792 no 1_565
C(5) H(31C) 3.5433 no 2_766
C(5) H(32B) 3.5302 no 2_766
C(6) H(32B) 3.5522 no 2_766
C(7) H(21C) 3.5621 no 2_667
C(8) H(8) 3.4240 no 2_667
C(8) H(21C) 3.0256 no 2_667
C(9) H(15) 3.1005 no 1_556
C(9) H(16) 3.4308 no 1_556
C(9) H(20A) 2.9407 no 2_667
C(9) H(21C) 3.4523 no 2_667
C(10) H(15) 3.0803 no 1_556
C(10) H(20A) 3.3781 no 2_667
C(11) H(29B) 3.5693 no 2_757
C(12) H(31C) 3.4896 no 2_766
C(13) H(3) 3.2853 no 2_666
C(14) H(3) 3.5202 no 2_666
C(14) H(20B) 3.4679 no 2_666
C(14) H(20C) 3.5331 no 2_666
C(14) H(33A) 3.5356 no .
C(15) H(9) 3.0203 no 1_554
C(15) H(10) 3.3384 no 1_554
C(15) H(20A) 3.2145 no 2_666
C(15) H(20C) 3.5639 no 2_666
C(16) H(3) 3.4812 no 2_666
C(16) H(4) 2.9648 no 2_666
C(16) H(9) 3.1228 no 1_554
C(16) H(27C) 3.1598 no 2_656
C(17) H(3) 3.2253 no 2_666
C(17) H(4) 3.1010 no 2_666
C(18) H(3) 3.1291 no 2_666
C(19) H(11) 3.3275 no 1_455
C(19) H(31A) 3.1624 no 2_666
C(20) H(9) 3.4793 no 2_667
C(20) H(14) 3.4286 no 2_666
C(20) H(15) 3.2925 no 2_666
C(21) H(5) 3.2629 no 2_667
C(22) H(22A) 3.4353 no 2_557
C(22) H(22C) 3.2209 no 2_557
C(22) H(29B) 3.5960 no 1_455
C(22) H(29C) 3.4573 no 1_455
C(24) H(26C) 3.4308 no 2_656
C(24) H(28C) 3.1181 no 1_455
C(24) H(29C) 3.3405 no 1_455
C(24) H(33B) 3.1798 no 2_666
C(25) H(5) 3.3538 no 1_545
C(25) H(30C) 3.4834 no 2_756
C(25) H(31C) 3.2088 no 2_756
C(25) H(32A) 3.5958 no 2_756
C(26) H(23C) 3.4432 no 2_656
C(26) H(29C) 3.4864 no 2_756
C(26) H(30C) 3.5115 no 2_756
C(27) H(4) 3.4647 no 1_545
C(27) H(16) 3.1795 no 2_656
C(28) H(24C) 3.4319 no 1_655
C(28) H(32B) 3.3230 no 2_766
C(28) H(33A) 3.4534 no .
C(29) H(11) 3.1505 no 2_757
C(29) H(22C) 3.0646 no 1_655
C(29) H(24C) 3.3566 no 1_655
C(29) H(26A) 3.3184 no 2_756
C(29) H(30B) 3.4875 no 2_756
C(30) H(25B) 3.4368 no 2_756
C(30) H(26A) 3.3535 no 2_756
C(30) H(29A) 3.5100 no 2_756
C(30) H(30B) 3.4892 no 2_756
C(30) H(31B) 3.4035 no .
C(30) H(33A) 3.5246 no .
C(31) H(12) 3.5203 no 2_766
C(31) H(19A) 3.2722 no 2_666
C(31) H(25B) 3.5886 no 2_756
C(31) H(25C) 3.2886 no 2_756
C(32) H(25C) 3.4180 no 2_756
C(33) H(14) 3.4778 no .
C(33) H(24B) 3.4662 no 2_666
H(3) C(13) 3.2853 no 2_666
H(3) C(14) 3.5202 no 2_666
H(3) C(16) 3.4812 no 2_666
H(3) C(17) 3.2253 no 2_666
H(3) C(18) 3.1291 no 2_666
H(3) H(3) 3.2667 no 2_666
H(3) H(18) 3.4994 no 2_666
H(3) H(20C) 3.4729 no 2_666
H(3) H(24A) 3.5107 no 2_666
H(4) C(16) 2.9648 no 2_666
H(4) C(17) 3.1010 no 2_666
H(4) C(27) 3.4647 no 1_565
H(4) H(9) 3.3004 no 2_667
H(4) H(16) 2.9096 no 2_666
H(4) H(17) 3.1281 no 2_666
H(4) H(25C) 2.9666 no 1_565
H(4) H(26C) 3.5898 no 1_565
H(4) H(27C) 2.5644 no 1_565
H(5) C(21) 3.2629 no 2_667
H(5) C(25) 3.3538 no 1_565
H(5) H(8) 2.9966 no 2_667
H(5) H(21B) 3.1801 no 2_667
H(5) H(21C) 2.5464 no 2_667
H(5) H(25A) 2.8763 no 1_565
H(5) H(25C) 2.9608 no 1_565
H(5) H(27C) 3.4161 no 1_565
H(5) H(31C) 3.3727 no 2_766
H(8) C(5) 3.3850 no 2_667
H(8) C(8) 3.4240 no 2_667
H(8) H(5) 2.9966 no 2_667
H(8) H(8) 2.5883 no 2_667
H(8) H(21A) 3.5714 no 2_667
H(8) H(21C) 2.8960 no 2_667
H(9) C(4) 3.4536 no 2_667
H(9) C(15) 3.0203 no 1_556
H(9) C(16) 3.1228 no 1_556
H(9) C(20) 3.4793 no 2_667
H(9) H(4) 3.3004 no 2_667
H(9) H(15) 2.5108 no 1_556
H(9) H(16) 2.7213 no 1_556
H(9) H(20A) 2.5906 no 2_667
H(9) H(20C) 3.5922 no 2_667
H(10) C(15) 3.3384 no 1_556
H(10) H(15) 2.4724 no 1_556
H(10) H(16) 3.4753 no 1_556
H(10) H(20A) 3.3670 no 2_667
H(10) H(26B) 3.2933 no 1_556
H(10) H(29A) 3.2780 no 2_757
H(10) H(30A) 3.3720 no 1_556
H(10) H(31B) 3.5515 no 1_556
H(11) C(19) 3.3275 no 1_655
H(11) C(29) 3.1505 no 2_757
H(11) H(19A) 3.1779 no 1_655
H(11) H(19B) 3.2939 no 1_655
H(11) H(19C) 2.9591 no 1_655
H(11) H(22A) 3.5548 no 1_655
H(11) H(29A) 3.0366 no 2_757
H(11) H(29B) 2.7031 no 2_757
H(11) H(29C) 3.1983 no 2_757
H(12) C(31) 3.5203 no 2_766
H(12) H(19A) 3.4145 no 1_655
H(12) H(31A) 3.1953 no 2_766
H(12) H(31C) 3.1656 no 2_766
H(12) H(32B) 3.1383 no 2_766
H(14) C(20) 3.4286 no 2_666
H(14) C(33) 3.4778 no .
H(14) H(20A) 3.4507 no 2_666
H(14) H(20B) 2.9245 no 2_666
H(14) H(20C) 3.3669 no 2_666
H(14) H(32B) 3.5227 no 2_766
H(14) H(33A) 2.6746 no .
H(14) H(33B) 3.3954 no .
H(15) C(9) 3.1005 no 1_554
H(15) C(10) 3.0803 no 1_554
H(15) C(20) 3.2925 no 2_666
H(15) H(9) 2.5108 no 1_554
H(15) H(10) 2.4724 no 1_554
H(15) H(20A) 2.6650 no 2_666
H(15) H(20B) 3.2972 no 2_666
H(15) H(20C) 3.4235 no 2_666
H(15) H(31B) 3.5844 no .
H(16) C(9) 3.4308 no 1_554
H(16) C(27) 3.1795 no 2_656
H(16) H(4) 2.9096 no 2_666
H(16) H(9) 2.7213 no 1_554
H(16) H(10) 3.4753 no 1_554
H(16) H(27A) 3.1413 no 2_656
H(16) H(27C) 2.4046 no 2_656
H(17) H(4) 3.1281 no 2_666
H(17) H(26C) 2.9252 no 2_656
H(17) H(27C) 3.2878 no 2_656
H(18) H(3) 3.4994 no 2_666
H(19A) C(31) 3.2722 no 2_666
H(19A) H(11) 3.1779 no 1_455
H(19A) H(12) 3.4145 no 1_455
H(19A) H(31A) 2.3202 no 2_666
H(19A) H(31C) 3.5701 no 2_666
H(19B) H(11) 3.2939 no 1_455
H(19B) H(31A) 3.2658 no 2_666
H(19C) H(11) 2.9591 no 1_455
H(20A) C(9) 2.9407 no 2_667
H(20A) C(10) 3.3781 no 2_667
H(20A) C(15) 3.2145 no 2_666
H(20A) H(9) 2.5906 no 2_667
H(20A) H(10) 3.3670 no 2_667
H(20A) H(14) 3.4507 no 2_666
H(20A) H(15) 2.6650 no 2_666
H(20B) C(14) 3.4679 no 2_666
H(20B) H(14) 2.9245 no 2_666
H(20B) H(15) 3.2972 no 2_666
H(20B) H(31A) 2.9826 no 2_666
H(20B) H(31B) 3.4620 no 2_666
H(20B) H(33A) 3.5947 no 2_666
H(20B) H(33B) 3.0727 no 2_666
H(20C) C(14) 3.5331 no 2_666
H(20C) C(15) 3.5639 no 2_666
H(20C) H(3) 3.4729 no 2_666
H(20C) H(9) 3.5922 no 2_667
H(20C) H(14) 3.3669 no 2_666
H(20C) H(15) 3.4235 no 2_666
H(21A) H(8) 3.5714 no 2_667
H(21B) H(5) 3.1801 no 2_667
H(21C) C(5) 3.4275 no 2_667
H(21C) C(7) 3.5621 no 2_667
H(21C) C(8) 3.0256 no 2_667
H(21C) C(9) 3.4523 no 2_667
H(21C) H(5) 2.5464 no 2_667
H(21C) H(8) 2.8960 no 2_667
H(22A) C(22) 3.4353 no 2_557
H(22A) H(11) 3.5548 no 1_455
H(22A) H(22A) 3.4516 no 2_557
H(22A) H(22B) 3.5249 no 2_557
H(22A) H(22C) 2.8152 no 2_557
H(22B) H(22A) 3.5249 no 2_557
H(22B) H(22C) 3.3163 no 2_557
H(22C) C(22) 3.2209 no 2_557
H(22C) C(29) 3.0646 no 1_455
H(22C) H(22A) 2.8152 no 2_557
H(22C) H(22B) 3.3163 no 2_557
H(22C) H(22C) 3.0100 no 2_557
H(22C) H(28A) 3.5665 no 1_455
H(22C) H(28C) 3.5590 no 1_455
H(22C) H(29B) 2.6238 no 1_455
H(22C) H(29C) 2.6393 no 1_455
H(23B) H(26B) 3.5565 no 2_656
H(23B) H(26C) 3.3012 no 2_656
H(23C) C(26) 3.4432 no 2_656
H(23C) H(26A) 3.5395 no 2_656
H(23C) H(26B) 3.1174 no 2_656
H(23C) H(26C) 3.1226 no 2_656
H(23C) H(29C) 2.9516 no 1_455
H(24A) H(3) 3.5107 no 2_666
H(24A) H(26C) 3.1429 no 2_656
H(24A) H(33B) 3.2897 no 2_666
H(24B) C(33) 3.4662 no 2_666
H(24B) H(28C) 2.7922 no 1_455
H(24B) H(31A) 3.1486 no 2_666
H(24B) H(33B) 2.4891 no 2_666
H(24C) C(28) 3.4319 no 1_455
H(24C) C(29) 3.3566 no 1_455
H(24C) H(26A) 3.4746 no 2_656
H(24C) H(26C) 2.9036 no 2_656
H(24C) H(28C) 2.5832 no 1_455
H(24C) H(29C) 2.4847 no 1_455
H(24C) H(30C) 3.1362 no 1_455
H(24C) H(33B) 3.3034 no 2_666
H(25A) H(5) 2.8763 no 1_545
H(25A) H(31C) 3.1522 no 2_756
H(25B) C(30) 3.4368 no 2_756
H(25B) C(31) 3.5886 no 2_756
H(25B) H(30B) 3.1255 no 2_756
H(25B) H(30C) 2.9971 no 2_756
H(25B) H(31B) 3.1806 no 2_756
H(25B) H(31C) 3.1624 no 2_756
H(25C) C(4) 3.3723 no 1_545
H(25C) C(5) 3.3792 no 1_545
H(25C) C(31) 3.2886 no 2_756
H(25C) C(32) 3.4180 no 2_756
H(25C) H(4) 2.9666 no 1_545
H(25C) H(5) 2.9608 no 1_545
H(25C) H(30C) 3.1850 no 2_756
H(25C) H(31B) 3.2559 no 2_756
H(25C) H(31C) 2.7830 no 2_756
H(25C) H(32A) 2.7268 no 2_756
H(26A) C(29) 3.3184 no 2_756
H(26A) C(30) 3.3535 no 2_756
H(26A) H(23C) 3.5395 no 2_656
H(26A) H(24C) 3.4746 no 2_656
H(26A) H(29A) 3.0543 no 2_756
H(26A) H(29C) 2.8079 no 2_756
H(26A) H(30B) 3.0818 no 2_756
H(26A) H(30C) 2.8584 no 2_756
H(26B) H(10) 3.2933 no 1_554
H(26B) H(23B) 3.5565 no 2_656
H(26B) H(23C) 3.1174 no 2_656
H(26C) C(24) 3.4308 no 2_656
H(26C) H(4) 3.5898 no 1_545
H(26C) H(17) 2.9252 no 2_656
H(26C) H(23B) 3.3012 no 2_656
H(26C) H(23C) 3.1226 no 2_656
H(26C) H(24A) 3.1429 no 2_656
H(26C) H(24C) 2.9036 no 2_656
H(26C) H(29C) 3.4206 no 2_756
H(26C) H(30C) 3.4116 no 2_756
H(27A) H(16) 3.1413 no 2_656
H(27C) C(4) 3.3922 no 1_545
H(27C) C(16) 3.1598 no 2_656
H(27C) H(4) 2.5644 no 1_545
H(27C) H(5) 3.4161 no 1_545
H(27C) H(16) 2.4046 no 2_656
H(27C) H(17) 3.2878 no 2_656
H(28A) H(22C) 3.5665 no 1_655
H(28B) H(32B) 2.7989 no 2_766
H(28B) H(33A) 2.9684 no .
H(28C) C(24) 3.1181 no 1_655
H(28C) H(22C) 3.5590 no 1_655
H(28C) H(24B) 2.7922 no 1_655
H(28C) H(24C) 2.5832 no 1_655
H(28C) H(32B) 3.0394 no 2_766
H(28C) H(33A) 3.1263 no .
H(28C) H(33B) 3.0407 no 2_766
H(29A) C(30) 3.5100 no 2_756
H(29A) H(10) 3.2780 no 2_757
H(29A) H(11) 3.0366 no 2_757
H(29A) H(26A) 3.0543 no 2_756
H(29A) H(30B) 2.7353 no 2_756
H(29B) C(11) 3.5693 no 2_757
H(29B) C(22) 3.5960 no 1_655
H(29B) H(11) 2.7031 no 2_757
H(29B) H(22C) 2.6238 no 1_655
H(29C) C(22) 3.4573 no 1_655
H(29C) C(24) 3.3405 no 1_655
H(29C) C(26) 3.4864 no 2_756
H(29C) H(11) 3.1983 no 2_757
H(29C) H(22C) 2.6393 no 1_655
H(29C) H(23C) 2.9516 no 1_655
H(29C) H(24C) 2.4847 no 1_655
H(29C) H(26A) 2.8079 no 2_756
H(29C) H(26C) 3.4206 no 2_756
H(29C) H(30B) 3.5668 no 2_756
H(30A) H(10) 3.3720 no 1_554
H(30A) H(31B) 2.8649 no .
H(30A) H(33A) 3.0413 no .
H(30B) C(29) 3.4875 no 2_756
H(30B) C(30) 3.4892 no 2_756
H(30B) H(25B) 3.1255 no 2_756
H(30B) H(26A) 3.0818 no 2_756
H(30B) H(29A) 2.7353 no 2_756
H(30B) H(29C) 3.5668 no 2_756
H(30B) H(30B) 2.7300 no 2_756
H(30B) H(30C) 3.5794 no 2_756
H(30C) C(25) 3.4834 no 2_756
H(30C) C(26) 3.5115 no 2_756
H(30C) H(24C) 3.1362 no 1_655
H(30C) H(25B) 2.9971 no 2_756
H(30C) H(25C) 3.1850 no 2_756
H(30C) H(26A) 2.8584 no 2_756
H(30C) H(26C) 3.4116 no 2_756
H(30C) H(30B) 3.5794 no 2_756
H(30C) H(31B) 3.1008 no .
H(30C) H(32A) 3.0718 no .
H(30C) H(33A) 3.2141 no .
H(31A) C(19) 3.1624 no 2_666
H(31A) H(12) 3.1953 no 2_766
H(31A) H(19A) 2.3202 no 2_666
H(31A) H(19B) 3.2658 no 2_666
H(31A) H(20B) 2.9826 no 2_666
H(31A) H(24B) 3.1486 no 2_666
H(31B) C(30) 3.4035 no .
H(31B) H(10) 3.5515 no 1_554
H(31B) H(15) 3.5844 no .
H(31B) H(20B) 3.4620 no 2_666
H(31B) H(25B) 3.1806 no 2_756
H(31B) H(25C) 3.2559 no 2_756
H(31B) H(30A) 2.8649 no .
H(31B) H(30C) 3.1008 no .
H(31C) C(5) 3.5433 no 2_766
H(31C) C(12) 3.4896 no 2_766
H(31C) C(25) 3.2088 no 2_756
H(31C) H(5) 3.3727 no 2_766
H(31C) H(12) 3.1656 no 2_766
H(31C) H(19A) 3.5701 no 2_666
H(31C) H(25A) 3.1522 no 2_756
H(31C) H(25B) 3.1624 no 2_756
H(31C) H(25C) 2.7830 no 2_756
H(32A) C(4) 3.5419 no 2_766
H(32A) C(25) 3.5958 no 2_756
H(32A) H(25C) 2.7268 no 2_756
H(32A) H(30C) 3.0718 no .
H(32B) C(4) 3.5944 no 2_766
H(32B) C(5) 3.5302 no 2_766
H(32B) C(6) 3.5522 no 2_766
H(32B) C(28) 3.3230 no 2_766
H(32B) H(12) 3.1383 no 2_766
H(32B) H(14) 3.5227 no 2_766
H(32B) H(28B) 2.7989 no 2_766
H(32B) H(28C) 3.0394 no 2_766
H(33A) C(14) 3.5356 no .
H(33A) C(28) 3.4534 no .
H(33A) C(30) 3.5246 no .
H(33A) H(14) 2.6746 no .
H(33A) H(20B) 3.5947 no 2_666
H(33A) H(28B) 2.9684 no .
H(33A) H(28C) 3.1263 no .
H(33A) H(30A) 3.0413 no .
H(33A) H(30C) 3.2141 no .
H(33B) C(24) 3.1798 no 2_666
H(33B) H(14) 3.3954 no .
H(33B) H(20B) 3.0727 no 2_666
H(33B) H(24A) 3.2897 no 2_666
H(33B) H(24B) 2.4891 no 2_666
H(33B) H(24C) 3.3034 no 2_666
H(33B) H(28C) 3.0407 no 2_766

loop_
_geom_torsion_atom_site_label_1
_geom_torsion_atom_site_label_2
_geom_torsion_atom_site_label_3
_geom_torsion_atom_site_label_4
_geom_torsion
_geom_torsion_publ_flag
_geom_torsion_site_symmetry_1
_geom_torsion_site_symmetry_3
_geom_torsion_site_symmetry_4
Fe(1) Fe(1) S(1) Fe(2) 64.309(13) no 2_657 . .
Fe(1) Fe(1) S(1) C(1) -178.41(3) no 2_657 . .
S(1) Fe(1) Fe(1) O(1) 106.739(17) no . 2_657 2_657
S(1) Fe(1) Fe(1) O(1) -73.261(15) no . 2_657 .
S(1) Fe(1) Fe(1) N(1) 15.80(3) no . 2_657 2_657
Fe(1) Fe(1) O(1) Fe(1) 0.0 no 2_657 . 2_657
Fe(1) Fe(1) O(1) Fe(2) -136.40(8) no 2_657 . .
O(1) Fe(1) Fe(1) S(1) -106.74(5) no . 2_657 2_657
O(1) Fe(1) Fe(1) N(1) 89.06(6) no . 2_657 2_657
Fe(1) Fe(1) O(1) Fe(1) 0.0 no 2_657 2_657 2_657
Fe(1) Fe(1) O(1) Fe(2) -108.45(12) no 2_657 2_657 2_657
O(1) Fe(1) Fe(1) S(1) 73.26(5) no 2_657 2_657 2_657
O(1) Fe(1) Fe(1) N(1) -90.94(6) no 2_657 2_657 2_657
Fe(1) Fe(1) N(1) Si(1) 138.74(5) no 2_657 . .
Fe(1) Fe(1) N(1) Si(2) -34.30(12) no 2_657 . .
N(1) Fe(1) Fe(1) S(1) -15.80(7) no . 2_657 2_657
N(1) Fe(1) Fe(1) O(1) -89.06(7) no . 2_657 2_657
N(1) Fe(1) Fe(1) O(1) 90.94(7) no . 2_657 .
S(1) Fe(1) O(1) Fe(1) 108.24(4) no . . 2_657
S(1) Fe(1) O(1) Fe(2) -28.16(4) no . . .
O(1) Fe(1) S(1) Fe(2) 22.01(3) no . . .
O(1) Fe(1) S(1) C(1) 139.29(4) no . . .
S(1) Fe(1) O(1) Fe(1) -84.60(5) no . 2_657 2_657
S(1) Fe(1) O(1) Fe(2) 166.96(9) no . 2_657 2_657
O(1) Fe(1) S(1) Fe(2) 110.12(5) no 2_657 . .
O(1) Fe(1) S(1) C(1) -132.59(5) no 2_657 . .
S(1) Fe(1) N(1) Si(1) -60.44(9) no . . .
S(1) Fe(1) N(1) Si(2) 126.53(6) no . . .
N(1) Fe(1) S(1) Fe(2) -101.89(7) no . . .
N(1) Fe(1) S(1) C(1) 15.39(8) no . . .
O(1) Fe(1) O(1) Fe(1) -0.00(5) no . 2_657 2_657
O(1) Fe(1) O(1) Fe(2) -108.45(10) no . 2_657 2_657
O(1) Fe(1) O(1) Fe(1) 0.00(5) no 2_657 . 2_657
O(1) Fe(1) O(1) Fe(2) -136.40(6) no 2_657 . .
O(1) Fe(1) N(1) Si(1) -167.04(5) no . . .
O(1) Fe(1) N(1) Si(2) 19.93(10) no . . .
N(1) Fe(1) O(1) Fe(1) -123.75(5) no . . 2_657
N(1) Fe(1) O(1) Fe(2) 99.85(6) no . . .
O(1) Fe(1) N(1) Si(1) 84.49(8) no 2_657 . .
O(1) Fe(1) N(1) Si(2) -88.54(10) no 2_657 . .
N(1) Fe(1) O(1) Fe(1) 125.09(7) no . 2_657 2_657
N(1) Fe(1) O(1) Fe(2) 16.64(13) no . 2_657 2_657
S(1) Fe(2) O(1) Fe(1) 27.65(4) no . . .
S(1) Fe(2) O(1) Fe(1) -75.74(10) no . . 2_657
O(1) Fe(2) S(1) Fe(1) -22.01(3) no . . .
O(1) Fe(2) S(1) C(1) -136.43(4) no . . .
S(1) Fe(2) N(2) Si(3) 178.70(4) no . . .
S(1) Fe(2) N(2) Si(4) 3.39(11) no . . .
N(2) Fe(2) S(1) Fe(1) -174.52(6) no . . .
N(2) Fe(2) S(1) C(1) 71.05(6) no . . .
O(1) Fe(2) N(2) Si(3) 39.85(12) no . . .
O(1) Fe(2) N(2) Si(4) -135.47(8) no . . .
N(2) Fe(2) O(1) Fe(1) 178.92(7) no . . .
N(2) Fe(2) O(1) Fe(1) 75.54(14) no . . 2_657
Fe(1) S(1) C(1) C(2) -76.02(12) no . . .
Fe(1) S(1) C(1) C(6) 106.39(10) no . . .
Fe(2) S(1) C(1) C(2) 14.92(14) no . . .
Fe(2) S(1) C(1) C(6) -162.67(7) no . . .
C(19) Si(1) N(1) Fe(1) -131.77(10) no . . .
C(19) Si(1) N(1) Si(2) 41.39(12) no . . .
C(20) Si(1) N(1) Fe(1) 106.08(11) no . . .
C(20) Si(1) N(1) Si(2) -80.77(12) no . . .
C(21) Si(1) N(1) Fe(1) -12.43(10) no . . .
C(21) Si(1) N(1) Si(2) 160.72(9) no . . .
C(22) Si(2) N(1) Fe(1) 100.85(11) no . . .
C(22) Si(2) N(1) Si(1) -71.77(11) no . . .
C(23) Si(2) N(1) Fe(1) -18.12(11) no . . .
C(23) Si(2) N(1) Si(1) 169.26(8) no . . .
C(24) Si(2) N(1) Fe(1) -137.71(9) no . . .
C(24) Si(2) N(1) Si(1) 49.67(11) no . . .
C(25) Si(3) N(2) Fe(2) -112.97(9) no . . .
C(25) Si(3) N(2) Si(4) 62.14(11) no . . .
C(26) Si(3) N(2) Fe(2) 126.36(10) no . . .
C(26) Si(3) N(2) Si(4) -58.54(13) no . . .
C(27) Si(3) N(2) Fe(2) 7.24(10) no . . .
C(27) Si(3) N(2) Si(4) -177.65(9) no . . .
C(28) Si(4) N(2) Fe(2) -7.98(11) no . . .
C(28) Si(4) N(2) Si(3) 177.08(9) no . . .
C(29) Si(4) N(2) Fe(2) 111.72(11) no . . .
C(29) Si(4) N(2) Si(3) -63.22(13) no . . .
C(30) Si(4) N(2) Fe(2) -127.25(11) no . . .
C(30) Si(4) N(2) Si(3) 57.81(12) no . . .
S(1) C(1) C(2) C(3) 177.85(10) no . . .
S(1) C(1) C(2) C(13) -5.5(3) no . . .
S(1) C(1) C(6) C(5) -176.49(10) no . . .
S(1) C(1) C(6) C(7) 8.21(19) no . . .
C(2) C(1) C(6) C(5) 5.8(3) no . . .
C(2) C(1) C(6) C(7) -169.47(13) no . . .
C(6) C(1) C(2) C(3) -4.6(3) no . . .
C(6) C(1) C(2) C(13) 171.99(13) no . . .
C(1) C(2) C(3) C(4) 0.4(3) no . . .
C(1) C(2) C(13) C(14) -119.52(15) no . . .
C(1) C(2) C(13) C(18) 64.8(2) no . . .
C(3) C(2) C(13) C(14) 57.2(2) no . . .
C(3) C(2) C(13) C(18) -118.51(16) no . . .
C(13) C(2) C(3) C(4) -176.46(14) no . . .
C(2) C(3) C(4) C(5) 2.7(3) no . . .
C(3) C(4) C(5) C(6) -1.4(3) no . . .
C(4) C(5) C(6) C(1) -2.8(3) no . . .
C(4) C(5) C(6) C(7) 172.69(15) no . . .
C(1) C(6) C(7) C(8) -115.81(19) no . . .
C(1) C(6) C(7) C(12) 68.5(2) no . . .
C(5) C(6) C(7) C(8) 68.8(3) no . . .
C(5) C(6) C(7) C(12) -106.86(19) no . . .
C(6) C(7) C(8) C(9) -176.59(16) no . . .
C(6) C(7) C(12) C(11) 175.94(16) no . . .
C(8) C(7) C(12) C(11) 0.1(3) no . . .
C(12) C(7) C(8) C(9) -0.8(3) no . . .
C(7) C(8) C(9) C(10) 1.2(4) no . . .
C(8) C(9) C(10) C(11) -0.9(4) no . . .
C(9) C(10) C(11) C(12) 0.1(4) no . . .
C(10) C(11) C(12) C(7) 0.2(4) no . . .
C(2) C(13) C(14) C(15) -175.76(12) no . . .
C(2) C(13) C(18) C(17) 175.03(12) no . . .
C(14) C(13) C(18) C(17) -0.6(3) no . . .
C(18) C(13) C(14) C(15) 0.1(3) no . . .
C(13) C(14) C(15) C(16) 0.1(3) no . . .
C(14) C(15) C(16) C(17) 0.2(3) no . . .
C(15) C(16) C(17) C(18) -0.7(3) no . . .
C(16) C(17) C(18) C(13) 0.9(3) no . . .
C(31) C(32) C(33) C(33) -177.6(3) no . . 2_766
